data_4071506
loop_
_publ_author_name
'Ka\<sn\'a, Blanka'
'Dost\'al, Libor'
'Jir\'asko, Robert'
'C\'isa\<rov\'a, Ivana'
'Jambor, Roman'

_publ_section_title
;
 Role of Y,C,Y-Chelating Ligands in Control Hydrolysis of Diorganotin
 Compounds&#x2020;
;
_journal_issue 15
_journal_name_full Organometallics
_journal_page_first 3743
_journal_paper_doi 10.1021/om8002015
_journal_volume 27
_journal_year 2008
_chemical_compound_source 'synthesized by the authors'
_chemical_formula_moiety 'C20 H24 F6 N2 O6 S2 Sn'
_chemical_formula_sum 'C20 H24 F6 N2 O6 S2 Sn'
_chemical_formula_weight 685.22
_chemical_name_systematic
; 
 ? 
;
_space_group_IT_number 14
_symmetry_cell_setting monoclinic
_symmetry_space_group_name_Hall '-P 2ybc'
_symmetry_space_group_name_H-M 'P 1 21/c 1'
_atom_sites_solution_hydrogens geom
_atom_sites_solution_primary direct
_atom_sites_solution_secondary difmap
_audit_creation_method SHELXL-97
_cell_angle_alpha 90.00
_cell_angle_beta 98.0965(9)
_cell_angle_gamma 90.00
_cell_formula_units_Z 4
_cell_length_a 13.7458(3)
_cell_length_b 9.33950(10)
_cell_length_c 19.9533(4)
_cell_measurement_reflns_used 22199
_cell_measurement_temperature 150(2)
_cell_measurement_theta_max 27.5
_cell_measurement_theta_min 1
_cell_volume 2536.05(8)
_computing_cell_refinement 'COLLECT and DENZO'
_computing_data_collection 'COLLECT (Hooft, 1998) and DENZO (Otwinowski & Minor, 1997)'
_computing_data_reduction 'COLLECT and DENZO'
_computing_structure_refinement 'SHELXL-97 (Sheldrick, 1997)'
_computing_structure_solution 'SIR92 (Altomare et al., 1994)'
_diffrn_ambient_temperature 150(2)
_diffrn_detector_area_resol_mean 9.091
_diffrn_measured_fraction_theta_full 0.993
_diffrn_measured_fraction_theta_max 0.993
_diffrn_measurement_device_type 'Nonius KappaCCD area detector'
_diffrn_measurement_method '\f and \w scans to fill the Ewald sphere'
_diffrn_radiation_monochromator graphite
_diffrn_radiation_source 'fine-focus sealed tube'
_diffrn_radiation_type MoK\a
_diffrn_radiation_wavelength 0.71073
_diffrn_reflns_av_R_equivalents 0.0433
_diffrn_reflns_av_sigmaI/netI 0.0268
_diffrn_reflns_limit_h_max 17
_diffrn_reflns_limit_h_min -17
_diffrn_reflns_limit_k_max 12
_diffrn_reflns_limit_k_min -12
_diffrn_reflns_limit_l_max 25
_diffrn_reflns_limit_l_min -25
_diffrn_reflns_number 27364
_diffrn_reflns_theta_full 27.52
_diffrn_reflns_theta_max 27.52
_diffrn_reflns_theta_min 2.65
_diffrn_standards_number 0
_exptl_absorpt_coefficient_mu 1.256
_exptl_absorpt_correction_T_max 0.653
_exptl_absorpt_correction_T_min 0.503
_exptl_absorpt_correction_type multi-scan
_exptl_absorpt_process_details '(SORTAV; Blessing 1997)'
_exptl_crystal_colour colourless
_exptl_crystal_density_diffrn 1.795
_exptl_crystal_density_method 'not measured'
_exptl_crystal_description prism
_exptl_crystal_F_000 1368
_exptl_crystal_size_max 0.6
_exptl_crystal_size_mid 0.5
_exptl_crystal_size_min 0.35
_refine_diff_density_max 0.574
_refine_diff_density_min -0.872
_refine_diff_density_rms 0.072
_refine_ls_extinction_coef 0.0044(3)
_refine_ls_extinction_expression Fc^*^=kFc[1+0.001xFc^2^\l^3^/sin(2\q)]^-1/4^
_refine_ls_extinction_method SHELXL
_refine_ls_goodness_of_fit_ref 1.075
_refine_ls_hydrogen_treatment constr
_refine_ls_matrix_type full
_refine_ls_number_parameters 339
_refine_ls_number_reflns 5793
_refine_ls_number_restraints 0
_refine_ls_restrained_S_all 1.075
_refine_ls_R_factor_all 0.0263
_refine_ls_R_factor_gt 0.0243
_refine_ls_shift/su_max 0.003
_refine_ls_shift/su_mean 0.000
_refine_ls_structure_factor_coef Fsqd
_refine_ls_weighting_details 'calc w=1/[\s^2^(Fo^2^)+(0.0191P)^2^+2.5582P] where P=(Fo^2^+2Fc^2^)/3'
_refine_ls_weighting_scheme calc
_refine_ls_wR_factor_gt 0.0566
_refine_ls_wR_factor_ref 0.0575
_reflns_number_gt 5464
_reflns_number_total 5793
_reflns_threshold_expression I>2\s(I)
_cod_data_source_file om8002015-file003.cif
_cod_data_source_block snncnphotf2-sort
_cod_original_sg_symbol_H-M 'P 21/c'
_cod_database_code 4071506

loop_
_symmetry_equiv_pos_as_xyz
'x, y, z'
'-x, y+1/2, -z+1/2'
'-x, -y, -z'
'x, -y-1/2, z-1/2'

loop_
_atom_site_label
_atom_site_type_symbol
_atom_site_fract_x
_atom_site_fract_y
_atom_site_fract_z
_atom_site_U_iso_or_equiv
_atom_site_adp_type
_atom_site_occupancy
_atom_site_symmetry_multiplicity
_atom_site_calc_flag
_atom_site_refinement_flags
Sn1 Sn 0.753265(8) 0.043298(13) 0.876003(6) 0.01586(6) Uani 1 1 d .
C11 C 0.73801(14) -0.0497(2) 0.78068(9) 0.0187(4) Uani 1 1 d .
C12 C 0.78818(14) -0.1752(2) 0.77283(9) 0.0206(4) Uani 1 1 d .
C13 C 0.77681(16) -0.2394(2) 0.70923(10) 0.0274(4) Uani 1 1 d .
H13 H 0.8102 -0.3235 0.7022 0.033 Uiso 1 1 calc R
C14 C 0.71506(17) -0.1763(2) 0.65635(10) 0.0305(5) Uani 1 1 d .
H14 H 0.7074 -0.2193 0.6139 0.037 Uiso 1 1 calc R
C15 C 0.66441(16) -0.0507(2) 0.66519(10) 0.0266(4) Uani 1 1 d .
H15 H 0.6228 -0.0109 0.6292 0.032 Uiso 1 1 calc R
C16 C 0.67648(14) 0.0154(2) 0.72851(9) 0.0209(4) Uani 1 1 d .
C17 C 0.85087(15) -0.2389(2) 0.83412(10) 0.0217(4) Uani 1 1 d .
H17A H 0.8131 -0.3101 0.8547 0.026 Uiso 1 1 calc R
H17B H 0.9075 -0.2861 0.8200 0.026 Uiso 1 1 calc R
C18 C 0.91474(15) -0.1897(2) 0.95259(10) 0.0263(4) Uani 1 1 d .
H18A H 0.9694 -0.2528 0.9508 0.039 Uiso 1 1 calc R
H18B H 0.8608 -0.2427 0.9659 0.039 Uiso 1 1 calc R
H18C H 0.9335 -0.1151 0.9850 0.039 Uiso 1 1 calc R
C19 C 0.97076(15) -0.0524(2) 0.86295(12) 0.0273(4) Uani 1 1 d .
H19A H 0.9927 0.0227 0.8943 0.041 Uiso 1 1 calc R
H19B H 0.9524 -0.0125 0.8186 0.041 Uiso 1 1 calc R
H19C H 1.0229 -0.1204 0.8617 0.041 Uiso 1 1 calc R
C110 C 0.63079(15) 0.1572(2) 0.74285(9) 0.0241(4) Uani 1 1 d .
H11A H 0.6733 0.2344 0.7323 0.029 Uiso 1 1 calc R
H11B H 0.5682 0.1674 0.7140 0.029 Uiso 1 1 calc R
C111 C 0.52452(15) 0.0888(3) 0.82452(11) 0.0302(5) Uani 1 1 d .
H11C H 0.5155 0.0915 0.8713 0.045 Uiso 1 1 calc R
H11D H 0.5302 -0.0088 0.8106 0.045 Uiso 1 1 calc R
H11E H 0.4691 0.1326 0.7975 0.045 Uiso 1 1 calc R
C112 C 0.60405(17) 0.3202(2) 0.83408(11) 0.0309(5) Uani 1 1 d .
H11F H 0.5472 0.3598 0.8070 0.046 Uiso 1 1 calc R
H11G H 0.6614 0.3728 0.8263 0.046 Uiso 1 1 calc R
H11H H 0.5963 0.3263 0.8811 0.046 Uiso 1 1 calc R
N1 N 0.88469(11) -0.12542(17) 0.88493(8) 0.0197(3) Uani 1 1 d .
N2 N 0.61531(12) 0.16793(18) 0.81534(8) 0.0221(3) Uani 1 1 d .
C21 C 0.76588(13) 0.1354(2) 0.97376(9) 0.0186(4) Uani 1 1 d .
C22 C 0.77898(14) 0.2826(2) 0.98182(10) 0.0225(4) Uani 1 1 d .
H22 H 0.7808 0.3404 0.9441 0.027 Uiso 1 1 calc R
C23 C 0.78943(15) 0.3434(2) 1.04603(10) 0.0258(4) Uani 1 1 d .
H23 H 0.7974 0.4418 1.0512 0.031 Uiso 1 1 calc R
C24 C 0.78790(15) 0.2570(2) 1.10227(10) 0.0260(4) Uani 1 1 d .
H24 H 0.7963 0.2973 1.1453 0.031 Uiso 1 1 calc R
C25 C 0.77399(15) 0.1112(2) 1.09472(10) 0.0257(4) Uani 1 1 d .
H25 H 0.7724 0.0538 1.1326 0.031 Uiso 1 1 calc R
C26 C 0.76236(14) 0.0499(2) 1.03058(10) 0.0215(4) Uani 1 1 d .
H26 H 0.7522 -0.0482 1.0256 0.026 Uiso 1 1 calc R
S1 S 0.89482(4) 0.31211(5) 0.80211(2) 0.02211(11) Uani 1 1 d .
O11 O 0.84446(11) 0.22363(15) 0.84784(7) 0.0253(3) Uani 1 1 d .
O12 O 0.83577(12) 0.42869(17) 0.77345(8) 0.0355(4) Uani 1 1 d .
O13 O 0.94670(12) 0.23049(17) 0.75812(7) 0.0337(4) Uani 1 1 d .
C1 C 0.99053(16) 0.3940(2) 0.86322(10) 0.0270(4) Uani 1 1 d .
F11 F 0.95157(11) 0.46667(15) 0.91009(7) 0.0405(3) Uani 1 1 d .
F12 F 1.04375(10) 0.48374(15) 0.83204(7) 0.0395(3) Uani 1 1 d .
F13 F 1.05024(10) 0.29507(15) 0.89418(7) 0.0384(3) Uani 1 1 d .
S2 S 0.62732(4) -0.27455(5) 0.92107(3) 0.02512(11) Uani 1 1 d .
O21 O 0.66173(11) -0.12842(16) 0.91411(8) 0.0291(3) Uani 1 1 d .
O22 O 0.59022(14) -0.3400(2) 0.85889(11) 0.0604(6) Uani 1 1 d .
O23 O 0.69190(14) -0.3557(2) 0.96811(13) 0.0687(7) Uani 1 1 d .
C2 C 0.52011(17) -0.2427(3) 0.96253(12) 0.0354(5) Uani 1 1 d .
F21 F 0.47707(13) -0.3632(2) 0.97558(11) 0.0706(6) Uani 1 1 d .
F22 F 0.54423(15) -0.1725(3) 1.01958(9) 0.0851(7) Uani 1 1 d .
F23 F 0.45468(11) -0.1662(2) 0.92394(10) 0.0598(5) Uani 1 1 d .

loop_
_atom_site_aniso_label
_atom_site_aniso_U_11
_atom_site_aniso_U_22
_atom_site_aniso_U_33
_atom_site_aniso_U_23
_atom_site_aniso_U_13
_atom_site_aniso_U_12
Sn1 0.01788(8) 0.01652(8) 0.01323(8) -0.00111(4) 0.00237(5) 0.00058(4)
C11 0.0210(9) 0.0208(9) 0.0144(8) -0.0027(7) 0.0036(7) -0.0032(7)
C12 0.0235(9) 0.0202(9) 0.0186(9) -0.0031(7) 0.0051(7) -0.0033(7)
C13 0.0335(11) 0.0249(10) 0.0248(10) -0.0077(8) 0.0075(8) -0.0028(8)
C14 0.0387(12) 0.0348(12) 0.0180(9) -0.0081(8) 0.0037(8) -0.0074(9)
C15 0.0302(11) 0.0330(11) 0.0157(9) 0.0007(8) 0.0001(8) -0.0074(8)
C16 0.0218(9) 0.0249(9) 0.0163(9) 0.0007(7) 0.0036(7) -0.0038(7)
C17 0.0253(9) 0.0175(9) 0.0223(9) -0.0041(7) 0.0029(7) 0.0018(7)
C18 0.0276(10) 0.0271(10) 0.0224(9) -0.0013(8) -0.0029(8) 0.0061(8)
C19 0.0200(9) 0.0261(10) 0.0363(12) -0.0034(9) 0.0053(8) 0.0005(8)
C110 0.0276(10) 0.0276(10) 0.0163(9) 0.0042(8) 0.0007(7) 0.0029(8)
C111 0.0224(10) 0.0391(12) 0.0294(11) 0.0042(9) 0.0049(8) 0.0028(9)
C112 0.0360(11) 0.0271(11) 0.0292(11) -0.0003(9) 0.0032(9) 0.0111(9)
N1 0.0194(7) 0.0202(8) 0.0192(7) -0.0027(6) 0.0016(6) 0.0013(6)
N2 0.0232(8) 0.0242(8) 0.0188(8) 0.0011(6) 0.0033(6) 0.0049(6)
C21 0.0188(8) 0.0231(9) 0.0140(8) -0.0024(7) 0.0023(6) 0.0016(7)
C22 0.0276(10) 0.0221(9) 0.0182(9) -0.0005(7) 0.0045(7) 0.0014(8)
C23 0.0294(10) 0.0242(10) 0.0241(10) -0.0066(8) 0.0049(8) 0.0017(8)
C24 0.0246(10) 0.0362(11) 0.0167(9) -0.0067(8) 0.0015(7) 0.0062(8)
C25 0.0254(10) 0.0362(12) 0.0154(9) 0.0036(8) 0.0023(7) 0.0055(8)
C26 0.0217(9) 0.0234(10) 0.0193(9) 0.0005(7) 0.0030(7) 0.0019(7)
S1 0.0288(2) 0.0212(2) 0.0169(2) 0.00002(17) 0.00533(18) -0.00464(18)
O11 0.0318(8) 0.0225(7) 0.0240(7) -0.0015(6) 0.0118(6) -0.0084(6)
O12 0.0397(9) 0.0294(8) 0.0350(9) 0.0068(7) -0.0027(7) -0.0001(7)
O13 0.0460(9) 0.0343(8) 0.0243(7) -0.0051(6) 0.0169(7) -0.0044(7)
C1 0.0324(11) 0.0230(10) 0.0255(10) 0.0018(8) 0.0040(8) -0.0061(8)
F11 0.0539(9) 0.0360(8) 0.0319(7) -0.0140(6) 0.0075(6) -0.0084(6)
F12 0.0397(8) 0.0356(7) 0.0430(8) 0.0081(6) 0.0056(6) -0.0172(6)
F13 0.0387(7) 0.0359(7) 0.0374(7) 0.0080(6) -0.0060(6) -0.0024(6)
S2 0.0217(2) 0.0209(2) 0.0319(3) 0.0003(2) 0.00084(19) -0.00286(18)
O21 0.0327(8) 0.0239(7) 0.0329(8) 0.0007(6) 0.0118(6) -0.0074(6)
O22 0.0438(11) 0.0729(14) 0.0654(13) -0.0493(12) 0.0107(9) -0.0161(10)
O23 0.0357(10) 0.0664(14) 0.1018(18) 0.0551(14) 0.0022(11) 0.0078(10)
C2 0.0329(12) 0.0403(13) 0.0345(12) 0.0016(10) 0.0106(9) -0.0105(10)
F21 0.0538(10) 0.0584(11) 0.1051(15) 0.0250(11) 0.0308(10) -0.0205(9)
F22 0.0736(13) 0.142(2) 0.0469(10) -0.0397(12) 0.0350(9) -0.0406(13)
F23 0.0318(8) 0.0660(11) 0.0859(13) 0.0202(10) 0.0230(8) 0.0133(8)

loop_
_atom_type_symbol
_atom_type_description
_atom_type_scat_dispersion_real
_atom_type_scat_dispersion_imag
_atom_type_scat_source
C C 0.0033 0.0016 'International Tables Vol C Tables 4.2.6.8 and 6.1.1.4'
H H 0.0000 0.0000 'International Tables Vol C Tables 4.2.6.8 and 6.1.1.4'
N N 0.0061 0.0033 'International Tables Vol C Tables 4.2.6.8 and 6.1.1.4'
O O 0.0106 0.0060 'International Tables Vol C Tables 4.2.6.8 and 6.1.1.4'
F F 0.0171 0.0103 'International Tables Vol C Tables 4.2.6.8 and 6.1.1.4'
S S 0.1246 0.1234 'International Tables Vol C Tables 4.2.6.8 and 6.1.1.4'
Sn Sn -0.6537 1.4246 'International Tables Vol C Tables 4.2.6.8 and 6.1.1.4'

loop_
_geom_angle_atom_site_label_1
_geom_angle_atom_site_label_2
_geom_angle_atom_site_label_3
_geom_angle
C11 Sn1 C21 178.63(7)
C11 Sn1 O11 94.21(6)
C21 Sn1 O11 87.09(6)
C11 Sn1 O21 91.28(6)
C21 Sn1 O21 87.42(6)
O11 Sn1 O21 174.49(5)
C11 Sn1 N1 76.68(6)
C21 Sn1 N1 103.69(6)
O11 Sn1 N1 94.10(6)
O21 Sn1 N1 87.55(6)
C11 Sn1 N2 76.71(7)
C21 Sn1 N2 102.94(6)
O11 Sn1 N2 86.48(6)
O21 Sn1 N2 94.40(6)
N1 Sn1 N2 153.36(5)
C12 C11 C16 123.32(17)
C12 C11 Sn1 118.16(13)
C16 C11 Sn1 118.50(14)
C11 C12 C13 118.38(18)
C11 C12 C17 118.59(16)
C13 C12 C17 123.01(18)
C14 C13 C12 119.2(2)
C14 C13 H13 120.4
C12 C13 H13 120.4
C15 C14 C13 121.73(19)
C15 C14 H14 119.1
C13 C14 H14 119.1
C14 C15 C16 119.43(19)
C14 C15 H15 120.3
C16 C15 H15 120.3
C11 C16 C15 117.93(19)
C11 C16 C110 117.94(17)
C15 C16 C110 124.05(18)
N1 C17 C12 110.88(15)
N1 C17 H17A 109.5
C12 C17 H17A 109.5
N1 C17 H17B 109.5
C12 C17 H17B 109.5
H17A C17 H17B 108.1
N1 C18 H18A 109.5
N1 C18 H18B 109.5
H18A C18 H18B 109.5
N1 C18 H18C 109.5
H18A C18 H18C 109.5
H18B C18 H18C 109.5
N1 C19 H19A 109.5
N1 C19 H19B 109.5
H19A C19 H19B 109.5
N1 C19 H19C 109.5
H19A C19 H19C 109.5
H19B C19 H19C 109.5
N2 C110 C16 111.22(15)
N2 C110 H11A 109.4
C16 C110 H11A 109.4
N2 C110 H11B 109.4
C16 C110 H11B 109.4
H11A C110 H11B 108.0
N2 C111 H11C 109.5
N2 C111 H11D 109.5
H11C C111 H11D 109.5
N2 C111 H11E 109.5
H11C C111 H11E 109.5
H11D C111 H11E 109.5
N2 C112 H11F 109.5
N2 C112 H11G 109.5
H11F C112 H11G 109.5
N2 C112 H11H 109.5
H11F C112 H11H 109.5
H11G C112 H11H 109.5
C18 N1 C19 108.88(15)
C18 N1 C17 110.55(15)
C19 N1 C17 108.05(15)
C18 N1 Sn1 116.53(12)
C19 N1 Sn1 107.55(11)
C17 N1 Sn1 104.94(11)
C111 N2 C112 109.06(17)
C111 N2 C110 108.83(16)
C112 N2 C110 110.02(16)
C111 N2 Sn1 108.34(12)
C112 N2 Sn1 116.13(12)
C110 N2 Sn1 104.19(11)
C26 C21 C22 119.35(17)
C26 C21 Sn1 120.66(14)
C22 C21 Sn1 119.99(14)
C23 C22 C21 120.29(18)
C23 C22 H22 119.9
C21 C22 H22 119.9
C24 C23 C22 119.83(19)
C24 C23 H23 120.1
C22 C23 H23 120.1
C25 C24 C23 120.26(18)
C25 C24 H24 119.9
C23 C24 H24 119.9
C24 C25 C26 120.18(19)
C24 C25 H25 119.9
C26 C25 H25 119.9
C25 C26 C21 120.06(19)
C25 C26 H26 120.0
C21 C26 H26 120.0
O13 S1 O12 117.77(10)
O13 S1 O11 113.60(9)
O12 S1 O11 112.66(10)
O13 S1 C1 104.97(10)
O12 S1 C1 105.24(10)
O11 S1 C1 100.25(9)
S1 O11 Sn1 156.03(9)
F12 C1 F11 108.14(17)
F12 C1 F13 108.22(18)
F11 C1 F13 108.18(17)
F12 C1 S1 110.13(14)
F11 C1 S1 111.06(15)
F13 C1 S1 111.00(14)
O22 S2 O23 117.73(16)
O22 S2 O21 113.80(13)
O23 S2 O21 112.48(12)
O22 S2 C2 104.81(11)
O23 S2 C2 105.01(13)
O21 S2 C2 100.69(10)
S2 O21 Sn1 155.43(10)
F23 C2 F21 107.0(2)
F23 C2 F22 107.7(2)
F21 C2 F22 108.7(2)
F23 C2 S2 110.85(16)
F21 C2 S2 111.57(19)
F22 C2 S2 110.78(17)

loop_
_geom_bond_atom_site_label_1
_geom_bond_atom_site_label_2
_geom_bond_distance
Sn1 C11 2.0746(18)
Sn1 C21 2.1163(18)
Sn1 O11 2.2186(14)
Sn1 O21 2.2367(14)
Sn1 N1 2.3849(16)
Sn1 N2 2.4020(16)
C11 C12 1.380(3)
C11 C16 1.386(3)
C12 C13 1.392(3)
C12 C17 1.515(3)
C13 C14 1.389(3)
C13 H13 0.9300
C14 C15 1.388(3)
C14 H14 0.9300
C15 C16 1.395(3)
C15 H15 0.9300
C16 C110 1.510(3)
C17 N1 1.495(2)
C17 H17A 0.9700
C17 H17B 0.9700
C18 N1 1.482(2)
C18 H18A 0.9600
C18 H18B 0.9600
C18 H18C 0.9600
C19 N1 1.484(3)
C19 H19A 0.9600
C19 H19B 0.9600
C19 H19C 0.9600
C110 N2 1.495(2)
C110 H11A 0.9700
C110 H11B 0.9700
C111 N2 1.484(3)
C111 H11C 0.9600
C111 H11D 0.9600
C111 H11E 0.9600
C112 N2 1.484(3)
C112 H11F 0.9600
C112 H11G 0.9600
C112 H11H 0.9600
C21 C26 1.393(3)
C21 C22 1.393(3)
C22 C23 1.390(3)
C22 H22 0.9300
C23 C24 1.385(3)
C23 H23 0.9300
C24 C25 1.380(3)
C24 H24 0.9300
C25 C26 1.390(3)
C25 H25 0.9300
C26 H26 0.9300
S1 O13 1.4270(16)
S1 O12 1.4286(16)
S1 O11 1.4740(14)
S1 C1 1.830(2)
C1 F12 1.324(2)
C1 F11 1.328(3)
C1 F13 1.329(2)
S2 O22 1.4125(18)
S2 O23 1.4172(19)
S2 O21 1.4574(15)
S2 C2 1.813(2)
C2 F23 1.311(3)
C2 F21 1.314(3)
C2 F22 1.315(3)
